data_9009407
loop_
_publ_author_name
'Witzke, T.'
'Raade, G.'

_publ_section_title
;Zincowoodwardite, [Zn1-x Alx(OH)2][(SO4)x/2(H2O)n], a new mineral of the
 hydrotalcite group Locality: Hilarion mine, Kamariza, near Laurion, Greece
 Note: polytype Zincowoodwardite-1T
;
_journal_name_full 'Neues Jahrbuch fur Mineralogie, Monatshefte'
_journal_page_first 455
_journal_page_last 465
_journal_volume 2000
_journal_year 2000
_chemical_compound_source 'Hilarion mine, Kamariza, near Laurion, Greece'
_chemical_formula_sum 'Al0.375 H6 O2.686 S0.188 Zn0.625'
_chemical_name_mineral Zincowoodwardite
_space_group_IT_number 147
_symmetry_space_group_name_Hall '-P 3'
_symmetry_space_group_name_H-M 'P -3'
_cell_angle_alpha 90
_cell_angle_beta 90
_cell_angle_gamma 120
_cell_formula_units_Z 1
_cell_length_a 3.063
_cell_length_b 3.063
_cell_length_c 8.91
_cell_volume 72.394
_database_code_amcsd 0014907
_exptl_crystal_density_diffrn 2.432
_cod_original_formula_sum '(Zn.625 Al.375) S.188 O2.686 H6'
_cod_database_code 9009407

loop_
_space_group_symop_operation_xyz
x,y,z
y,-x+y,-z
-x+y,-x,z
-x,-y,-z
-y,x-y,z
x-y,x,-z

loop_
_atom_site_label
_atom_site_fract_x
_atom_site_fract_y
_atom_site_fract_z
_atom_site_occupancy
_atom_site_type_symbol
_atom_site_attached_hydrogens
Zn 0.00000 0.00000 0.00000 0.62500 Zn 0
Al 0.00000 0.00000 0.00000 0.37500 Al 0
S 0.00000 0.00000 0.46400 0.09400 S 0
O-H1 0.33333 0.66667 0.11000 1.00000 O 1
O2 0.26730 -0.26730 0.42000 0.08300 O 0
Wat3 0.00000 0.00000 0.60000 0.09400 O 2

loop_
_cod_changelog_entry_id
_cod_changelog_entry_author
_cod_changelog_entry_date
_cod_changelog_entry_text
1
;cod-tools version 3.8.0
Id: cif_guess_AMCSD_atom_types 9581 2023-05-17 12:35:41Z saulius
;
2023-05-18T11:40:18+03:00
;Derived atom types and hydrogen counts
from atom names that follow the AMCSD naming convention
(Wat == water, O-H == hydroxyl).
;

loop_
_cod_related_entry_id
_cod_related_entry_database
_cod_related_entry_code
1 AMCSD 0014907
